data_2206498
loop_
_publ_author_name
'Yuan, Zhan-Hui'
'Clegg, William'

_publ_section_title
;
 <i>N</i>,<i>N</i>'-Dimethylpiperazinium(2+)
 bis[methylenehydrogendiphosphonate(1{-})]
;
_journal_coeditor_code NC6040
_journal_issue 8
_journal_name_full 'Acta Crystallographica Section E'
_journal_page_first o2635
_journal_page_last o2637
_journal_paper_doi 10.1107/S1600536805022737
_journal_volume 61
_journal_year 2005
_chemical_formula_iupac 'C6 H16 N2 2+ , 2 C H5 O6 P2 -'
_chemical_formula_moiety 'C6 H16 N2 2+ , 2 C H5 O6 P2 -'
_chemical_formula_sum 'C8 H26 N2 O12 P4'
_chemical_formula_weight 466.19
_chemical_name_systematic
;
N,N'-Dimethylpiperazinium(2+) bis[methylenehydrogendiphosphonate(1-)]
;
_space_group_IT_number 2
_symmetry_cell_setting triclinic
_symmetry_space_group_name_Hall '-P 1'
_symmetry_space_group_name_H-M 'P -1'
_atom_sites_solution_hydrogens difmap
_atom_sites_solution_primary direct
_atom_sites_solution_secondary difmap
_audit_creation_method SHELXL97
_cell_angle_alpha 98.910(5)
_cell_angle_beta 95.882(6)
_cell_angle_gamma 112.244(6)
_cell_formula_units_Z 2
_cell_length_a 6.9881(6)
_cell_length_b 8.9148(6)
_cell_length_c 16.6251(10)
_cell_measurement_reflns_used 59
_cell_measurement_temperature 120(2)
_cell_measurement_theta_max 27.5
_cell_measurement_theta_min 2.5
_cell_volume 932.24(13)
_computing_cell_refinement 'DIRAX (Duisenberg, 1992)'
_computing_data_collection 'COLLECT (Nonius, 1998)'
_computing_data_reduction 'EvalCCD (Duisenberg <i>et al.</i>, 2003)'
_computing_molecular_graphics SHELXTL
_computing_publication_material 'SHELXTL and local programs'
_computing_structure_refinement SHELXTL
_computing_structure_solution 'SHELXTL (Sheldrick, 2001)'
_diffrn_ambient_temperature 120(2)
_diffrn_measured_fraction_theta_full 0.961
_diffrn_measured_fraction_theta_max 0.943
_diffrn_measurement_device_type 'Nonius KappaCCD area-detector'
_diffrn_measurement_method '\f and \w'
_diffrn_radiation_monochromator graphite
_diffrn_radiation_source 'sealed tube'
_diffrn_radiation_type MoK\a
_diffrn_radiation_wavelength 0.71073
_diffrn_reflns_av_R_equivalents 0.0280
_diffrn_reflns_av_sigmaI/netI 0.0306
_diffrn_reflns_limit_h_max 9
_diffrn_reflns_limit_h_min -9
_diffrn_reflns_limit_k_max 11
_diffrn_reflns_limit_k_min -11
_diffrn_reflns_limit_l_max 21
_diffrn_reflns_limit_l_min -21
_diffrn_reflns_number 12295
_diffrn_reflns_theta_full 26.00
_diffrn_reflns_theta_max 27.50
_diffrn_reflns_theta_min 4.69
_diffrn_standards_number 0
_exptl_absorpt_coefficient_mu 0.467
_exptl_absorpt_correction_T_max 0.915
_exptl_absorpt_correction_T_min 0.800
_exptl_absorpt_correction_type multi-scan
_exptl_absorpt_process_details '(SADABS; Sheldrick, 2002)'
_exptl_crystal_colour colourless
_exptl_crystal_density_diffrn 1.661
_exptl_crystal_density_method 'not measured'
_exptl_crystal_description block
_exptl_crystal_F_000 488
_exptl_crystal_size_max 0.50
_exptl_crystal_size_mid 0.50
_exptl_crystal_size_min 0.20
_refine_diff_density_max 0.547
_refine_diff_density_min -0.503
_refine_ls_extinction_coef 0.011(2)
_refine_ls_extinction_expression Fc^*^=kFc[1+0.001xFc^2^\l^3^/sin(2\q)]^-1/4^
_refine_ls_extinction_method 'SHELXTL (Sheldrick, 2001)'
_refine_ls_goodness_of_fit_ref 1.057
_refine_ls_hydrogen_treatment mixed
_refine_ls_matrix_type full
_refine_ls_number_parameters 262
_refine_ls_number_reflns 4037
_refine_ls_number_restraints 8
_refine_ls_restrained_S_all 1.057
_refine_ls_R_factor_all 0.0344
_refine_ls_R_factor_gt 0.0276
_refine_ls_shift/su_max 0.001
_refine_ls_shift/su_mean 0.000
_refine_ls_structure_factor_coef Fsqd
_refine_ls_weighting_details 'w = 1/[\s^2^(Fo^2^)+(0.0315P)^2^+0.7406P] where P = (Fo^2^+2Fc^2^)/3'
_refine_ls_weighting_scheme calc
_refine_ls_wR_factor_gt 0.0711
_refine_ls_wR_factor_ref 0.0746
_reflns_number_gt 3592
_reflns_number_total 4037
_reflns_threshold_expression I>2\s(I)
_cod_data_source_file nc6040.cif
_cod_data_source_block I
_cod_original_cell_volume 932.24(12)
_cod_database_code 2206498
_cod_database_fobs_code 2206498

loop_
_symmetry_equiv_pos_as_xyz
'x, y, z'
'-x, -y, -z'

loop_
_atom_site_label
_atom_site_fract_x
_atom_site_fract_y
_atom_site_fract_z
_atom_site_U_iso_or_equiv
_atom_site_adp_type
_atom_site_calc_flag
_atom_site_refinement_flags
_atom_site_occupancy
_atom_site_type_symbol
P1 0.72874(6) 0.26531(5) 0.14321(2) 0.01031(10) Uani d . 1 P
P2 0.25336(6) 0.05401(5) 0.11556(2) 0.01102(10) Uani d . 1 P
C1 0.5149(2) 0.08775(19) 0.16149(10) 0.0132(3) Uani d . 1 C
H1A 0.5392 -0.0127 0.1409 0.016 Uiso calc R 1 H
H1B 0.5212 0.0993 0.2220 0.016 Uiso calc R 1 H
O1 0.92324(18) 0.27350(16) 0.20257(7) 0.0175(3) Uani d D 1 O
H1O 1.003(3) 0.242(3) 0.1799(13) 0.021 Uiso d D 1 H
O2 0.68992(18) 0.41979(14) 0.16996(7) 0.0157(2) Uani d . 1 O
O3 0.75543(18) 0.23748(14) 0.05337(7) 0.0155(2) Uani d . 1 O
O4 0.10390(18) -0.11161(15) 0.13683(7) 0.0175(2) Uani d D 1 O
H4O 0.134(3) -0.123(3) 0.1844(10) 0.021 Uiso d D 1 H
O5 0.23587(19) 0.02151(14) 0.02082(7) 0.0152(2) Uani d D 1 O
H5O 0.241(3) -0.067(2) -0.0027(12) 0.018 Uiso d D 1 H
O6 0.20780(18) 0.20123(15) 0.14673(7) 0.0187(3) Uani d . 1 O
P3 1.01122(6) 0.79458(5) 0.33650(2) 0.01223(11) Uani d . 1 P
P4 0.72510(6) 0.96071(5) 0.39958(2) 0.01142(11) Uani d . 1 P
C2 0.9692(2) 0.98231(19) 0.36560(10) 0.0131(3) Uani d . 1 C
H2A 1.0856 1.0583 0.4105 0.016 Uiso calc R 1 H
H2B 0.9788 1.0364 0.3176 0.016 Uiso calc R 1 H
O7 0.79361(19) 0.67144(16) 0.28394(8) 0.0228(3) Uani d D 1 O
H7O 0.785(4) 0.590(2) 0.2495(12) 0.027 Uiso d D 1 H
O8 1.17930(18) 0.83067(16) 0.28150(7) 0.0191(3) Uani d . 1 O
O9 1.0655(2) 0.73429(14) 0.41184(7) 0.0186(3) Uani d . 1 O
O10 0.56949(19) 0.90998(16) 0.31701(7) 0.0191(3) Uani d D 1 O
H10O 0.444(3) 0.888(3) 0.3155(13) 0.023 Uiso d D 1 H
O11 0.7503(2) 1.13825(15) 0.44042(7) 0.0194(3) Uani d D 1 O
H11O 0.801(3) 1.169(3) 0.4905(10) 0.023 Uiso d D 1 H
O12 0.66895(18) 0.84128(14) 0.45641(7) 0.0151(2) Uani d . 1 O
N1 0.4264(2) 0.52382(16) 0.07827(8) 0.0121(3) Uani d D 1 N
H1N 0.476(3) 0.467(2) 0.1047(11) 0.014 Uiso d D 1 H
C3 0.6069(2) 0.65879(19) 0.05574(10) 0.0139(3) Uani d . 1 C
H3A 0.7063 0.7294 0.1067 0.017 Uiso calc R 1 H
H3B 0.5533 0.7294 0.0281 0.017 Uiso calc R 1 H
C4 0.2785(2) 0.41262(19) 0.00124(10) 0.0140(3) Uani d . 1 C
H4A 0.2157 0.4764 -0.0278 0.017 Uiso calc R 1 H
H4B 0.1635 0.3212 0.0162 0.017 Uiso calc R 1 H
C5 0.3156(3) 0.5972(2) 0.13405(10) 0.0181(3) Uani d . 1 C
H5A 0.2560 0.6615 0.1050 0.027 Uiso calc R 1 H
H5B 0.4155 0.6700 0.1836 0.027 Uiso calc R 1 H
H5C 0.2026 0.5082 0.1502 0.027 Uiso calc R 1 H
N2 0.4365(2) 0.51721(17) 0.41761(8) 0.0143(3) Uani d D 1 N
H2N 0.513(3) 0.6236(19) 0.4239(12) 0.017 Uiso d D 1 H
C6 0.5842(3) 0.4356(2) 0.43334(10) 0.0167(3) Uani d . 1 C
H6A 0.6815 0.4544 0.3931 0.020 Uiso calc R 1 H
H6B 0.5037 0.3146 0.4259 0.020 Uiso calc R 1 H
C7 0.2916(3) 0.4945(2) 0.47959(10) 0.0161(3) Uani d . 1 C
H7A 0.2037 0.3750 0.4734 0.019 Uiso calc R 1 H
H7B 0.1972 0.5515 0.4692 0.019 Uiso calc R 1 H
C8 0.3153(3) 0.4548(2) 0.33170(11) 0.0248(4) Uani d . 1 C
H8A 0.2222 0.3375 0.3244 0.037 Uiso calc R 1 H
H8B 0.4127 0.4669 0.2923 0.037 Uiso calc R 1 H
H8C 0.2313 0.5188 0.3218 0.037 Uiso calc R 1 H

loop_
_atom_site_aniso_label
_atom_site_aniso_U_11
_atom_site_aniso_U_22
_atom_site_aniso_U_33
_atom_site_aniso_U_12
_atom_site_aniso_U_13
_atom_site_aniso_U_23
P1 0.0091(2) 0.01140(19) 0.00927(18) 0.00425(15) -0.00039(14) -0.00018(14)
P2 0.0095(2) 0.0112(2) 0.01111(19) 0.00410(15) -0.00016(14) 0.00013(14)
C1 0.0130(8) 0.0132(7) 0.0141(7) 0.0060(6) 0.0006(6) 0.0040(6)
O1 0.0107(6) 0.0273(6) 0.0142(5) 0.0097(5) -0.0008(4) 0.0005(5)
O2 0.0152(6) 0.0122(5) 0.0168(6) 0.0057(4) -0.0021(4) -0.0022(4)
O3 0.0182(6) 0.0181(6) 0.0109(5) 0.0083(5) 0.0028(4) 0.0024(4)
O4 0.0143(6) 0.0189(6) 0.0139(6) 0.0011(5) -0.0006(5) 0.0049(5)
O5 0.0198(6) 0.0138(6) 0.0106(5) 0.0064(5) -0.0002(4) 0.0013(4)
O6 0.0139(6) 0.0188(6) 0.0229(6) 0.0095(5) 0.0006(5) -0.0030(5)
P3 0.0101(2) 0.0138(2) 0.01052(19) 0.00387(16) 0.00048(14) -0.00079(14)
P4 0.0123(2) 0.0119(2) 0.00977(18) 0.00505(15) 0.00051(14) 0.00160(14)
C2 0.0117(8) 0.0113(7) 0.0137(7) 0.0027(6) 0.0001(6) 0.0020(6)
O7 0.0124(6) 0.0216(6) 0.0251(7) 0.0046(5) -0.0014(5) -0.0130(5)
O8 0.0127(6) 0.0325(7) 0.0137(5) 0.0107(5) 0.0024(4) 0.0051(5)
O9 0.0268(7) 0.0155(6) 0.0160(6) 0.0111(5) 0.0032(5) 0.0037(4)
O10 0.0120(6) 0.0320(7) 0.0128(5) 0.0093(5) -0.0004(5) 0.0039(5)
O11 0.0300(7) 0.0160(6) 0.0157(6) 0.0136(5) 0.0035(5) 0.0027(5)
O12 0.0176(6) 0.0129(5) 0.0131(5) 0.0045(5) 0.0026(4) 0.0025(4)
N1 0.0129(7) 0.0118(6) 0.0112(6) 0.0049(5) 0.0010(5) 0.0025(5)
C3 0.0130(8) 0.0104(7) 0.0147(7) 0.0017(6) 0.0012(6) 0.0013(6)
C4 0.0111(8) 0.0144(7) 0.0132(7) 0.0026(6) -0.0002(6) 0.0015(6)
C5 0.0215(9) 0.0168(8) 0.0187(8) 0.0094(7) 0.0082(7) 0.0032(6)
N2 0.0150(7) 0.0110(6) 0.0133(6) 0.0021(5) -0.0024(5) 0.0035(5)
C6 0.0198(9) 0.0159(8) 0.0157(8) 0.0086(7) 0.0026(6) 0.0029(6)
C7 0.0129(8) 0.0148(8) 0.0197(8) 0.0047(6) 0.0001(6) 0.0049(6)
C8 0.0276(10) 0.0234(9) 0.0135(8) 0.0025(7) -0.0075(7) 0.0028(7)

loop_
_atom_type_symbol
_atom_type_description
_atom_type_scat_dispersion_real
_atom_type_scat_dispersion_imag
_atom_type_scat_source
C C 0.0033 0.0016 'International Tables Vol C Tables 4.2.6.8 and 6.1.1.4'
H H 0.0000 0.0000 'International Tables Vol C Tables 4.2.6.8 and 6.1.1.4'
N N 0.0061 0.0033 'International Tables Vol C Tables 4.2.6.8 and 6.1.1.4'
O O 0.0106 0.0060 'International Tables Vol C Tables 4.2.6.8 and 6.1.1.4'
P P 0.1023 0.0942 'International Tables Vol C Tables 4.2.6.8 and 6.1.1.4'

loop_
_geom_angle_atom_site_label_1
_geom_angle_atom_site_label_2
_geom_angle_atom_site_label_3
_geom_angle_site_symmetry_1
_geom_angle_site_symmetry_3
_geom_angle
C1 P1 O1 . . 103.11(7)
C1 P1 O2 . . 109.22(7)
C1 P1 O3 . . 110.38(7)
O1 P1 O2 . . 109.23(7)
O1 P1 O3 . . 111.51(7)
O2 P1 O3 . . 112.92(7)
C1 P2 O4 . . 105.78(7)
C1 P2 O5 . . 108.65(7)
C1 P2 O6 . . 109.88(7)
O4 P2 O5 . . 106.64(6)
O4 P2 O6 . . 114.36(7)
O5 P2 O6 . . 111.23(7)
P1 C1 P2 . . 116.93(9)
P1 C1 H1A . . 108.1
P1 C1 H1B . . 108.1
P2 C1 H1A . . 108.1
P2 C1 H1B . . 108.1
H1A C1 H1B . . 107.3
P1 O1 H1O . . 115.0(15)
P2 O4 H4O . . 115.0(15)
P2 O5 H5O . . 117.6(14)
C2 P3 O7 . . 102.53(7)
C2 P3 O8 . . 107.44(7)
C2 P3 O9 . . 110.87(7)
O7 P3 O8 . . 109.91(7)
O7 P3 O9 . . 111.51(8)
O8 P3 O9 . . 113.90(7)
C2 P4 O10 . . 102.76(7)
C2 P4 O11 . . 106.61(7)
C2 P4 O12 . . 111.73(7)
O10 P4 O11 . . 106.19(7)
O10 P4 O12 . . 115.59(7)
O11 P4 O12 . . 113.07(7)
P3 C2 P4 . . 117.02(9)
P3 C2 H2A . . 108.0
P3 C2 H2B . . 108.0
P4 C2 H2A . . 108.0
P4 C2 H2B . . 108.0
H2A C2 H2B . . 107.3
P3 O7 H7O . . 120.5(16)
P4 O10 H10O . . 122.2(15)
P4 O11 H11O . . 115.4(15)
H1N N1 C3 . . 108.3(13)
H1N N1 C4 . . 109.5(13)
H1N N1 C5 . . 107.9(13)
C3 N1 C4 . . 109.82(12)
C3 N1 C5 . . 110.34(12)
C4 N1 C5 . . 110.96(13)
N1 C3 H3A . . 109.4
N1 C3 H3B . . 109.4
N1 C3 C4 . 2_665 111.34(12)
H3A C3 H3B . . 108.0
H3A C3 C4 . 2_665 109.4
H3B C3 C4 . 2_665 109.4
N1 C4 C3 . 2_665 110.63(13)
N1 C4 H4A . . 109.5
N1 C4 H4B . . 109.5
C3 C4 H4A 2_665 . 109.5
C3 C4 H4B 2_665 . 109.5
H4A C4 H4B . . 108.1
N1 C5 H5A . . 109.5
N1 C5 H5B . . 109.5
N1 C5 H5C . . 109.5
H5A C5 H5B . . 109.5
H5A C5 H5C . . 109.5
H5B C5 H5C . . 109.5
H2N N2 C6 . . 107.1(13)
H2N N2 C7 . . 108.3(13)
H2N N2 C8 . . 108.2(13)
C6 N2 C7 . . 110.51(12)
C6 N2 C8 . . 111.70(14)
C7 N2 C8 . . 110.83(13)
N2 C6 H6A . . 109.6
N2 C6 H6B . . 109.6
N2 C6 C7 . 2_666 110.13(13)
H6A C6 H6B . . 108.1
H6A C6 C7 . 2_666 109.6
H6B C6 C7 . 2_666 109.6
N2 C7 C6 . 2_666 110.51(13)
N2 C7 H7A . . 109.5
N2 C7 H7B . . 109.5
C6 C7 H7A 2_666 . 109.5
C6 C7 H7B 2_666 . 109.5
H7A C7 H7B . . 108.1
N2 C8 H8A . . 109.5
N2 C8 H8B . . 109.5
N2 C8 H8C . . 109.5
H8A C8 H8B . . 109.5
H8A C8 H8C . . 109.5
H8B C8 H8C . . 109.5

loop_
_geom_bond_atom_site_label_1
_geom_bond_atom_site_label_2
_geom_bond_site_symmetry_2
_geom_bond_distance
_geom_bond_publ_flag
P1 C1 . 1.8118(16) yes
P1 O1 . 1.5666(12) yes
P1 O2 . 1.5119(11) yes
P1 O3 . 1.5180(11) yes
P2 C1 . 1.8000(16) yes
P2 O4 . 1.5703(12) yes
P2 O5 . 1.5401(11) yes
P2 O6 . 1.4939(12) yes
C1 H1A . 0.990 ?
C1 H1B . 0.990 ?
O1 H1O . 0.813(15) ?
O4 H4O . 0.827(15) ?
O5 H5O . 0.837(15) ?
P3 C2 . 1.8088(16) yes
P3 O7 . 1.5646(13) yes
P3 O8 . 1.5312(12) yes
P3 O9 . 1.5055(12) yes
P4 C2 . 1.8021(16) yes
P4 O10 . 1.5494(12) yes
P4 O11 . 1.5583(12) yes
P4 O12 . 1.5005(12) yes
C2 H2A . 0.990 ?
C2 H2B . 0.990 ?
O7 H7O . 0.832(16) ?
O10 H10O . 0.818(16) ?
O11 H11O . 0.829(16) ?
N1 H1N . 0.857(15) ?
N1 C3 . 1.505(2) ?
N1 C4 . 1.5002(19) ?
N1 C5 . 1.493(2) ?
C3 H3A . 0.990 ?
C3 H3B . 0.990 ?
C3 C4 2_665 1.516(2) ?
C4 C3 2_665 1.516(2) ?
C4 H4A . 0.990 ?
C4 H4B . 0.990 ?
C5 H5A . 0.980 ?
C5 H5B . 0.980 ?
C5 H5C . 0.980 ?
N2 H2N . 0.877(15) ?
N2 C6 . 1.495(2) ?
N2 C7 . 1.501(2) ?
N2 C8 . 1.489(2) ?
C6 H6A . 0.990 ?
C6 H6B . 0.990 ?
C6 C7 2_666 1.514(2) ?
C7 C6 2_666 1.514(2) ?
C7 H7A . 0.990 ?
C7 H7B . 0.990 ?
C8 H8A . 0.980 ?
C8 H8B . 0.980 ?
C8 H8C . 0.980 ?

loop_
_geom_hbond_atom_site_label_D
_geom_hbond_atom_site_label_H
_geom_hbond_atom_site_label_A
_geom_hbond_site_symmetry_A
_geom_hbond_distance_DH
_geom_hbond_distance_HA
_geom_hbond_distance_DA
_geom_hbond_angle_DHA
_geom_hbond_publ_flag
O1 H1O O6 1_655 0.813(15) 1.725(16) 2.5287(16) 169(2) yes
O4 H4O O8 1_445 0.827(15) 1.756(16) 2.5799(17) 174(2) yes
O5 H5O O3 2_655 0.837(15) 1.632(15) 2.4689(16) 177(2) yes
O7 H7O O2 . 0.832(16) 1.709(17) 2.5139(16) 162(2) yes
O10 H10O O8 1_455 0.818(16) 1.728(17) 2.5228(17) 163(2) yes
O11 H11O O9 2_776 0.829(16) 1.703(16) 2.5222(17) 169(2) yes
N1 H1N O2 . 0.857(15) 1.971(16) 2.7802(18) 157(2) yes
N2 H2N O12 . 0.877(15) 1.789(15) 2.6563(18) 170(2) yes

loop_
_geom_torsion_atom_site_label_1
_geom_torsion_atom_site_label_2
_geom_torsion_atom_site_label_3
_geom_torsion_atom_site_label_4
_geom_torsion_site_symmetry_4
_geom_torsion
O4 P2 C1 P1 . 176.67(8)
O5 P2 C1 P1 . 62.49(10)
O6 P2 C1 P1 . -59.41(11)
O1 P1 C1 P2 . 171.03(8)
O2 P1 C1 P2 . 54.97(11)
O3 P1 C1 P2 . -69.75(10)
O10 P4 C2 P3 . -81.93(10)
O11 P4 C2 P3 . 166.60(8)
O12 P4 C2 P3 . 42.61(11)
O7 P3 C2 P4 . 43.63(11)
O8 P3 C2 P4 . 159.45(8)
O9 P3 C2 P4 . -75.49(10)
C4 N1 C3 C4 2_665 -57.12(18)
C5 N1 C3 C4 2_665 -179.74(13)
C3 N1 C4 C3 2_665 56.70(18)
C5 N1 C4 C3 2_665 178.95(13)
C7 N2 C6 C7 2_666 -57.62(18)
C8 N2 C6 C7 2_666 178.50(14)
C6 N2 C7 C6 2_666 57.84(18)
C8 N2 C7 C6 2_666 -177.78(14)
